data_4518495
loop_
_publ_author_name
'Hu, Hao'
'Ichiryu, Hiroki'
'Nakajima, Kiyohiko'
'Ogasawara, Masamichi'

_publ_section_title
;
 Estimating Effective Steric and Electronic Impacts of a Ferrocenyl Group
 in Organophosphines
;
_journal_issue 8
_journal_name_full 'ACS Omega'
_journal_page_first 5981
_journal_page_last 5989
_journal_paper_doi 10.1021/acsomega.1c00307
_journal_volume 6
_journal_year 2021
_chemical_formula_moiety 'C27 H23 Au Cl Fe2 O2 P'
_chemical_formula_sum 'C27 H23 Au Cl Fe2 O2 P'
_chemical_formula_weight 754.54
_space_group_IT_number 2
_space_group_name_Hall '-P 1'
_space_group_name_H-M_alt 'P -1'
_symmetry_cell_setting triclinic
_symmetry_Int_Tables_number 2
_symmetry_space_group_name_Hall '-P 1'
_symmetry_space_group_name_H-M 'P -1'
_atom_sites_solution_hydrogens geom
_atom_sites_solution_primary direct
_atom_sites_solution_secondary difmap
_audit_creation_method SHELXL-97
_cell_angle_alpha 65.276(18)
_cell_angle_beta 72.47(2)
_cell_angle_gamma 73.215(17)
_cell_formula_units_Z 2
_cell_length_a 10.872(5)
_cell_length_b 11.237(5)
_cell_length_c 11.910(5)
_cell_measurement_reflns_used 11277
_cell_measurement_temperature 298
_cell_measurement_theta_max 27.50
_cell_measurement_theta_min 3.05
_cell_volume 1237.8(10)
_computing_cell_refinement 'RAPID AUTO'
_computing_data_collection 'RAPID AUTO'
_computing_data_reduction 'RAPID AUTO'
_computing_molecular_graphics 'CrystalStructure 4.0 (Rigaku, 2010)'
_computing_publication_material 'CrystalStructure 4.0'
_computing_structure_refinement 'SHELXL-97 (Sheldrick, 2008)'
_computing_structure_solution 'SHELXS-97 (Sheldrick, 2008)'
_diffrn_ambient_temperature 298
_diffrn_detector_area_resol_mean 10.000
_diffrn_measured_fraction_theta_full 0.989
_diffrn_measured_fraction_theta_max 0.989
_diffrn_measurement_device_type 'Rigaku R-AXIS RAPID'
_diffrn_measurement_method \w
_diffrn_radiation_monochromator graphite
_diffrn_radiation_source 'sealed tube'
_diffrn_radiation_type MoK\a
_diffrn_radiation_wavelength 0.71075
_diffrn_reflns_av_R_equivalents 0.0856
_diffrn_reflns_av_sigmaI/netI 0.0758
_diffrn_reflns_limit_h_max 14
_diffrn_reflns_limit_h_min -14
_diffrn_reflns_limit_k_max 14
_diffrn_reflns_limit_k_min -14
_diffrn_reflns_limit_l_max 15
_diffrn_reflns_limit_l_min -15
_diffrn_reflns_number 12291
_diffrn_reflns_theta_full 27.48
_diffrn_reflns_theta_max 27.48
_diffrn_reflns_theta_min 3.05
_exptl_absorpt_coefficient_mu 7.264
_exptl_absorpt_correction_T_max 0.4087
_exptl_absorpt_correction_T_min 0.1592
_exptl_absorpt_correction_type numerical
_exptl_absorpt_process_details 'NUMABS (Rigaku, 1999)'
_exptl_crystal_colour orange
_exptl_crystal_density_diffrn 2.025
_exptl_crystal_density_method 'not measured'
_exptl_crystal_description prism
_exptl_crystal_F_000 728
_exptl_crystal_size_max 0.40
_exptl_crystal_size_mid 0.30
_exptl_crystal_size_min 0.15
_refine_diff_density_max 3.484
_refine_diff_density_min -3.234
_refine_diff_density_rms 0.265
_refine_ls_extinction_method none
_refine_ls_goodness_of_fit_ref 1.111
_refine_ls_hydrogen_treatment constr
_refine_ls_matrix_type full
_refine_ls_number_parameters 307
_refine_ls_number_reflns 5610
_refine_ls_number_restraints 0
_refine_ls_restrained_S_all 1.111
_refine_ls_R_factor_all 0.0500
_refine_ls_R_factor_gt 0.0454
_refine_ls_shift/su_max 0.002
_refine_ls_shift/su_mean 0.000
_refine_ls_structure_factor_coef Fsqd
_refine_ls_weighting_details 'calc w=1/[\s^2^(Fo^2^)+(0.0654P)^2^+0.0000P] where P=(Fo^2^+2Fc^2^)/3'
_refine_ls_weighting_scheme calc
_refine_ls_wR_factor_gt 0.1206
_refine_ls_wR_factor_ref 0.1225
_reflns_number_gt 5002
_reflns_number_total 5610
_reflns_threshold_expression >2sigma(I)
_cod_data_source_file ao1c00307_si_004.cif
_cod_data_source_block mo06r
_cod_depositor_comments 'Adding full bibliography for 4518494--4518496.cif.'
_cod_original_cell_volume 1237.7(9)
_cod_database_code 4518495

loop_
_symmetry_equiv_pos_as_xyz
'x, y, z'
'-x, -y, -z'

loop_
_atom_site_label
_atom_site_type_symbol
_atom_site_fract_x
_atom_site_fract_y
_atom_site_fract_z
_atom_site_U_iso_or_equiv
_atom_site_adp_type
_atom_site_occupancy
_atom_site_symmetry_multiplicity
_atom_site_calc_flag
_atom_site_refinement_flags
_atom_site_disorder_assembly
_atom_site_disorder_group
Au1 Au -0.032781(18) 0.16235(2) 0.70020(2) 0.03763(10) Uani 1 1 d . . .
Fe2 Fe 0.13949(8) 0.24560(8) 0.32133(8) 0.03602(18) Uani 1 1 d . . .
Fe1 Fe 0.29894(8) 0.21768(9) 0.77919(8) 0.03902(19) Uani 1 1 d . . .
Cl1 Cl -0.24581(16) 0.2475(2) 0.7699(2) 0.0644(5) Uani 1 1 d . . .
P1 P 0.17696(13) 0.08810(14) 0.62824(13) 0.0307(3) Uani 1 1 d . . .
O1 O 0.4796(5) -0.3844(5) 0.7016(5) 0.0620(13) Uani 1 1 d . . .
O2 O 0.3981(5) -0.4672(5) 0.9155(5) 0.0589(12) Uani 1 1 d . . .
C1 C 0.2357(5) -0.0849(6) 0.7163(5) 0.0357(11) Uani 1 1 d . . .
C2 C 0.1824(6) -0.1375(6) 0.8445(6) 0.0444(13) Uani 1 1 d . . .
H1 H 0.1117 -0.0857 0.8804 0.053 Uiso 1 1 calc R . .
C3 C 0.2317(7) -0.2659(7) 0.9213(6) 0.0500(15) Uani 1 1 d . . .
H2 H 0.1973 -0.3000 1.0076 0.060 Uiso 1 1 calc R . .
C4 C 0.3343(6) -0.3394(6) 0.8622(6) 0.0413(12) Uani 1 1 d . . .
C5 C 0.3825(5) -0.2901(6) 0.7359(6) 0.0400(12) Uani 1 1 d . . .
C6 C 0.3386(6) -0.1615(6) 0.6578(6) 0.0384(12) Uani 1 1 d . . .
H3 H 0.3753 -0.1284 0.5720 0.046 Uiso 1 1 calc R . .
C7 C 0.5086(8) -0.4894(9) 0.8172(9) 0.075(2) Uani 1 1 d . . .
H4 H 0.5895 -0.4848 0.8325 0.090 Uiso 1 1 calc R . .
H5 H 0.5173 -0.5761 0.8135 0.090 Uiso 1 1 calc R . .
C8 C 0.2851(5) 0.1775(6) 0.6331(5) 0.0353(11) Uani 1 1 d . . .
C9 C 0.2559(7) 0.3213(6) 0.6052(6) 0.0494(15) Uani 1 1 d . . .
H6 H 0.1779 0.3794 0.5870 0.059 Uiso 1 1 calc R . .
C10 C 0.3677(8) 0.3549(8) 0.6108(7) 0.0600(19) Uani 1 1 d . . .
H7 H 0.3759 0.4403 0.5971 0.072 Uiso 1 1 calc R . .
C11 C 0.4657(7) 0.2399(8) 0.6405(7) 0.0535(16) Uani 1 1 d . . .
H8 H 0.5490 0.2360 0.6495 0.064 Uiso 1 1 calc R . .
C12 C 0.4144(6) 0.1318(7) 0.6541(6) 0.0458(14) Uani 1 1 d . . .
H9 H 0.4590 0.0438 0.6738 0.055 Uiso 1 1 calc R . .
C13 C 0.1692(9) 0.1324(10) 0.9387(7) 0.068(2) Uani 1 1 d . . .
H10 H 0.1098 0.0832 0.9456 0.081 Uiso 1 1 calc R . .
C14 C 0.1467(9) 0.2727(11) 0.9064(9) 0.079(3) Uani 1 1 d . . .
H11 H 0.0702 0.3329 0.8868 0.095 Uiso 1 1 calc R . .
C15 C 0.2583(12) 0.3026(12) 0.9097(9) 0.086(3) Uani 1 1 d . . .
H12 H 0.2686 0.3876 0.8948 0.104 Uiso 1 1 calc R . .
C16 C 0.3515(13) 0.1918(18) 0.9375(9) 0.108(5) Uani 1 1 d . . .
H13 H 0.4367 0.1858 0.9429 0.130 Uiso 1 1 calc R . .
C17 C 0.2910(13) 0.0853(11) 0.9569(8) 0.092(3) Uani 1 1 d . . .
H14 H 0.3315 -0.0041 0.9791 0.110 Uiso 1 1 calc R . .
C18 C 0.2204(5) 0.1016(6) 0.4659(5) 0.0347(11) Uani 1 1 d . . .
C19 C 0.3176(5) 0.1716(6) 0.3722(5) 0.0405(12) Uani 1 1 d . . .
H15 H 0.3672 0.2187 0.3840 0.049 Uiso 1 1 calc R . .
C20 C 0.3255(6) 0.1568(7) 0.2570(6) 0.0480(15) Uani 1 1 d . . .
H16 H 0.3800 0.1942 0.1798 0.058 Uiso 1 1 calc R . .
C21 C 0.2361(8) 0.0756(7) 0.2806(6) 0.0514(16) Uani 1 1 d . . .
H17 H 0.2225 0.0495 0.2215 0.062 Uiso 1 1 calc R . .
C22 C 0.1704(7) 0.0405(6) 0.4088(6) 0.0453(14) Uani 1 1 d . . .
H18 H 0.1066 -0.0124 0.4488 0.054 Uiso 1 1 calc R . .
C23 C 0.0023(8) 0.3863(8) 0.3811(8) 0.063(2) Uani 1 1 d . . .
H19 H -0.0199 0.3875 0.4625 0.075 Uiso 1 1 calc R . .
C24 C 0.0975(9) 0.4468(7) 0.2818(9) 0.067(2) Uani 1 1 d . . .
H20 H 0.1502 0.4968 0.2851 0.080 Uiso 1 1 calc R . .
C25 C 0.1011(11) 0.4202(9) 0.1763(8) 0.078(3) Uani 1 1 d . . .
H21 H 0.1581 0.4471 0.0983 0.093 Uiso 1 1 calc R . .
C26 C 0.0072(11) 0.3485(11) 0.2075(11) 0.086(3) Uani 1 1 d . . .
H22 H -0.0133 0.3207 0.1530 0.103 Uiso 1 1 calc R . .
C27 C -0.0542(8) 0.3226(9) 0.3346(13) 0.092(4) Uani 1 1 d . . .
H23 H -0.1201 0.2726 0.3799 0.110 Uiso 1 1 calc R . .

loop_
_atom_site_aniso_label
_atom_site_aniso_U_11
_atom_site_aniso_U_22
_atom_site_aniso_U_33
_atom_site_aniso_U_23
_atom_site_aniso_U_13
_atom_site_aniso_U_12
Au1 0.02527(13) 0.04219(16) 0.04799(16) -0.02628(11) -0.00346(10) 0.00077(9)
Fe2 0.0362(4) 0.0340(4) 0.0408(4) -0.0155(3) -0.0131(3) -0.0025(3)
Fe1 0.0384(4) 0.0464(5) 0.0385(4) -0.0234(4) -0.0058(3) -0.0071(4)
Cl1 0.0298(7) 0.0693(11) 0.0964(14) -0.0513(11) 0.0001(8) 0.0059(8)
P1 0.0250(6) 0.0331(7) 0.0331(6) -0.0166(6) -0.0030(5) 0.0000(5)
O1 0.044(3) 0.042(3) 0.073(3) -0.021(2) 0.005(2) 0.013(2)
O2 0.052(3) 0.044(3) 0.058(3) -0.001(2) -0.010(2) -0.004(2)
C1 0.027(2) 0.037(3) 0.040(3) -0.016(2) -0.003(2) -0.002(2)
C2 0.039(3) 0.041(3) 0.046(3) -0.023(3) 0.007(3) -0.003(3)
C3 0.055(4) 0.045(3) 0.038(3) -0.013(3) 0.001(3) -0.006(3)
C4 0.034(3) 0.034(3) 0.049(3) -0.008(3) -0.010(3) -0.005(2)
C5 0.025(2) 0.037(3) 0.053(3) -0.021(3) -0.004(2) 0.004(2)
C6 0.033(3) 0.038(3) 0.038(3) -0.015(2) -0.001(2) -0.003(2)
C7 0.050(4) 0.054(4) 0.085(6) -0.006(4) -0.006(4) 0.003(4)
C8 0.034(3) 0.040(3) 0.035(3) -0.019(2) -0.005(2) -0.005(2)
C9 0.062(4) 0.040(3) 0.050(3) -0.017(3) -0.016(3) -0.011(3)
C10 0.080(5) 0.065(4) 0.049(4) -0.024(3) -0.004(4) -0.039(4)
C11 0.042(3) 0.074(5) 0.058(4) -0.035(4) 0.002(3) -0.025(3)
C12 0.032(3) 0.061(4) 0.050(3) -0.033(3) -0.003(3) -0.004(3)
C13 0.076(6) 0.088(6) 0.047(4) -0.039(4) 0.013(4) -0.034(5)
C14 0.066(5) 0.102(7) 0.070(5) -0.060(6) 0.012(4) -0.003(5)
C15 0.110(8) 0.108(8) 0.073(6) -0.068(6) 0.017(6) -0.050(7)
C16 0.102(9) 0.196(15) 0.060(6) -0.060(8) -0.019(6) -0.056(10)
C17 0.120(9) 0.079(6) 0.040(4) -0.014(4) -0.010(5) 0.014(6)
C18 0.032(3) 0.037(3) 0.037(3) -0.019(2) -0.006(2) -0.002(2)
C19 0.030(3) 0.054(3) 0.039(3) -0.021(3) -0.003(2) -0.006(2)
C20 0.042(3) 0.059(4) 0.034(3) -0.021(3) -0.002(3) 0.004(3)
C21 0.066(4) 0.050(4) 0.049(4) -0.030(3) -0.016(3) -0.003(3)
C22 0.054(4) 0.043(3) 0.048(3) -0.022(3) -0.017(3) -0.008(3)
C23 0.057(4) 0.048(4) 0.062(4) -0.022(4) -0.015(4) 0.026(4)
C24 0.069(5) 0.034(3) 0.102(6) -0.026(4) -0.029(5) -0.002(3)
C25 0.100(7) 0.053(5) 0.052(5) -0.003(4) -0.015(5) 0.001(5)
C26 0.087(7) 0.088(7) 0.093(7) -0.031(6) -0.067(6) 0.015(6)
C27 0.034(4) 0.051(5) 0.162(11) -0.013(6) -0.034(5) 0.009(3)

loop_
_atom_type_symbol
_atom_type_description
_atom_type_scat_dispersion_real
_atom_type_scat_dispersion_imag
_atom_type_scat_source
C C 0.0033 0.0016 'International Tables Vol C Tables 4.2.6.8 and 6.1.1.4'
H H 0.0000 0.0000 'International Tables Vol C Tables 4.2.6.8 and 6.1.1.4'
Au Au -2.0133 8.8022 'International Tables Vol C Tables 4.2.6.8 and 6.1.1.4'
Cl Cl 0.1484 0.1585 'International Tables Vol C Tables 4.2.6.8 and 6.1.1.4'
Fe Fe 0.3463 0.8444 'International Tables Vol C Tables 4.2.6.8 and 6.1.1.4'
O O 0.0106 0.0060 'International Tables Vol C Tables 4.2.6.8 and 6.1.1.4'
P P 0.1023 0.0942 'International Tables Vol C Tables 4.2.6.8 and 6.1.1.4'

loop_
_geom_angle_atom_site_label_1
_geom_angle_atom_site_label_2
_geom_angle_atom_site_label_3
_geom_angle
_geom_angle_site_symmetry_1
_geom_angle_site_symmetry_3
_geom_angle_publ_flag
P1 Au1 Cl1 177.54(6) . . ?
C27 Fe2 C18 124.4(4) . . ?
C27 Fe2 C25 67.2(4) . . ?
C18 Fe2 C25 161.6(4) . . ?
C27 Fe2 C26 40.4(5) . . ?
C18 Fe2 C26 159.1(4) . . ?
C25 Fe2 C26 38.8(5) . . ?
C27 Fe2 C19 158.9(4) . . ?
C18 Fe2 C19 40.8(2) . . ?
C25 Fe2 C19 123.3(4) . . ?
C26 Fe2 C19 158.5(4) . . ?
C27 Fe2 C23 40.6(4) . . ?
C18 Fe2 C23 110.8(3) . . ?
C25 Fe2 C23 67.5(4) . . ?
C26 Fe2 C23 67.4(4) . . ?
C19 Fe2 C23 122.4(3) . . ?
C27 Fe2 C24 67.0(4) . . ?
C18 Fe2 C24 127.0(3) . . ?
C25 Fe2 C24 40.0(4) . . ?
C26 Fe2 C24 65.9(4) . . ?
C19 Fe2 C24 108.1(3) . . ?
C23 Fe2 C24 39.7(4) . . ?
C27 Fe2 C20 160.0(4) . . ?
C18 Fe2 C20 68.6(2) . . ?
C25 Fe2 C20 104.9(4) . . ?
C26 Fe2 C20 122.3(4) . . ?
C19 Fe2 C20 40.7(2) . . ?
C23 Fe2 C20 155.4(3) . . ?
C24 Fe2 C20 119.6(3) . . ?
C27 Fe2 C22 110.7(3) . . ?
C18 Fe2 C22 41.0(2) . . ?
C25 Fe2 C22 154.2(3) . . ?
C26 Fe2 C22 122.7(4) . . ?
C19 Fe2 C22 68.4(3) . . ?
C23 Fe2 C22 128.9(3) . . ?
C24 Fe2 C22 165.1(3) . . ?
C20 Fe2 C22 67.8(3) . . ?
C27 Fe2 C21 126.0(4) . . ?
C18 Fe2 C21 68.0(2) . . ?
C25 Fe2 C21 118.7(3) . . ?
C26 Fe2 C21 107.8(4) . . ?
C19 Fe2 C21 67.8(3) . . ?
C23 Fe2 C21 164.3(4) . . ?
C24 Fe2 C21 153.6(4) . . ?
C20 Fe2 C21 40.0(3) . . ?
C22 Fe2 C21 40.0(3) . . ?
C17 Fe1 C16 41.7(5) . . ?
C17 Fe1 C14 66.3(4) . . ?
C16 Fe1 C14 66.9(5) . . ?
C17 Fe1 C12 110.6(4) . . ?
C16 Fe1 C12 122.6(5) . . ?
C14 Fe1 C12 163.3(4) . . ?
C17 Fe1 C15 66.4(5) . . ?
C16 Fe1 C15 38.9(5) . . ?
C14 Fe1 C15 39.4(4) . . ?
C12 Fe1 C15 156.3(4) . . ?
C17 Fe1 C8 124.2(4) . . ?
C16 Fe1 C8 159.6(5) . . ?
C14 Fe1 C8 126.0(3) . . ?
C12 Fe1 C8 40.7(2) . . ?
C15 Fe1 C8 160.9(4) . . ?
C17 Fe1 C9 160.0(5) . . ?
C16 Fe1 C9 155.9(5) . . ?
C14 Fe1 C9 107.9(4) . . ?
C12 Fe1 C9 69.1(3) . . ?
C15 Fe1 C9 122.3(4) . . ?
C8 Fe1 C9 42.3(2) . . ?
C17 Fe1 C10 159.4(5) . . ?
C16 Fe1 C10 120.4(5) . . ?
C14 Fe1 C10 121.1(4) . . ?
C12 Fe1 C10 68.0(3) . . ?
C15 Fe1 C10 106.2(4) . . ?
C8 Fe1 C10 69.1(2) . . ?
C9 Fe1 C10 40.3(3) . . ?
C17 Fe1 C13 38.2(4) . . ?
C16 Fe1 C13 67.8(4) . . ?
C14 Fe1 C13 40.9(4) . . ?
C12 Fe1 C13 126.3(3) . . ?
C15 Fe1 C13 67.0(4) . . ?
C8 Fe1 C13 110.4(3) . . ?
C9 Fe1 C13 124.9(3) . . ?
C10 Fe1 C13 158.8(4) . . ?
C17 Fe1 C11 125.1(4) . . ?
C16 Fe1 C11 105.7(4) . . ?
C14 Fe1 C11 155.2(4) . . ?
C12 Fe1 C11 40.5(3) . . ?
C15 Fe1 C11 120.3(4) . . ?
C8 Fe1 C11 68.9(2) . . ?
C9 Fe1 C11 68.5(3) . . ?
C10 Fe1 C11 40.3(3) . . ?
C13 Fe1 C11 160.6(4) . . ?
C8 P1 C18 102.7(3) . . ?
C8 P1 C1 105.1(2) . . ?
C18 P1 C1 105.0(3) . . ?
C8 P1 Au1 112.67(19) . . ?
C18 P1 Au1 116.16(18) . . ?
C1 P1 Au1 113.91(19) . . ?
C5 O1 C7 106.4(6) . . ?
C4 O2 C7 105.3(5) . . ?
C2 C1 C6 120.7(5) . . ?
C2 C1 P1 118.8(4) . . ?
C6 C1 P1 120.4(4) . . ?
C1 C2 C3 122.0(6) . . ?
C1 C2 H1 119.0 . . ?
C3 C2 H1 119.0 . . ?
C4 C3 C2 116.4(6) . . ?
C4 C3 H2 121.8 . . ?
C2 C3 H2 121.8 . . ?
C5 C4 O2 110.7(6) . . ?
C5 C4 C3 121.6(6) . . ?
O2 C4 C3 127.7(6) . . ?
C4 C5 O1 109.5(5) . . ?
C4 C5 C6 123.4(6) . . ?
O1 C5 C6 127.1(6) . . ?
C5 C6 C1 115.8(5) . . ?
C5 C6 H3 122.1 . . ?
C1 C6 H3 122.1 . . ?
O1 C7 O2 105.3(6) . . ?
O1 C7 H4 110.7 . . ?
O2 C7 H4 110.7 . . ?
O1 C7 H5 110.7 . . ?
O2 C7 H5 110.7 . . ?
H4 C7 H5 108.8 . . ?
C12 C8 C9 106.4(5) . . ?
C12 C8 P1 129.3(5) . . ?
C9 C8 P1 124.2(4) . . ?
C12 C8 Fe1 69.6(3) . . ?
C9 C8 Fe1 69.0(3) . . ?
P1 C8 Fe1 129.4(3) . . ?
C10 C9 C8 107.0(6) . . ?
C10 C9 Fe1 70.0(4) . . ?
C8 C9 Fe1 68.7(3) . . ?
C10 C9 H6 126.5 . . ?
C8 C9 H6 126.5 . . ?
Fe1 C9 H6 126.4 . . ?
C9 C10 C11 109.7(6) . . ?
C9 C10 Fe1 69.7(4) . . ?
C11 C10 Fe1 70.3(4) . . ?
C9 C10 H7 125.2 . . ?
C11 C10 H7 125.2 . . ?
Fe1 C10 H7 126.4 . . ?
C10 C11 C12 107.4(6) . . ?
C10 C11 Fe1 69.3(4) . . ?
C12 C11 Fe1 69.0(4) . . ?
C10 C11 H8 126.3 . . ?
C12 C11 H8 126.3 . . ?
Fe1 C11 H8 127.0 . . ?
C11 C12 C8 109.5(6) . . ?
C11 C12 Fe1 70.6(4) . . ?
C8 C12 Fe1 69.6(3) . . ?
C11 C12 H9 125.2 . . ?
C8 C12 H9 125.2 . . ?
Fe1 C12 H9 126.2 . . ?
C17 C13 C14 106.8(9) . . ?
C17 C13 Fe1 69.6(6) . . ?
C14 C13 Fe1 69.0(5) . . ?
C17 C13 H10 126.6 . . ?
C14 C13 H10 126.6 . . ?
Fe1 C13 H10 126.3 . . ?
C15 C14 C13 107.2(10) . . ?
C15 C14 Fe1 70.4(5) . . ?
C13 C14 Fe1 70.1(4) . . ?
C15 C14 H11 126.4 . . ?
C13 C14 H11 126.4 . . ?
Fe1 C14 H11 124.8 . . ?
C16 C15 C14 110.6(10) . . ?
C16 C15 Fe1 70.1(5) . . ?
C14 C15 Fe1 70.3(5) . . ?
C16 C15 H12 124.7 . . ?
C14 C15 H12 124.7 . . ?
Fe1 C15 H12 126.5 . . ?
C15 C16 C17 105.2(10) . . ?
C15 C16 Fe1 71.0(5) . . ?
C17 C16 Fe1 68.9(5) . . ?
C15 C16 H13 127.4 . . ?
C17 C16 H13 127.4 . . ?
Fe1 C16 H13 124.4 . . ?
C13 C17 C16 110.2(10) . . ?
C13 C17 Fe1 72.2(5) . . ?
C16 C17 Fe1 69.4(6) . . ?
C13 C17 H14 124.9 . . ?
C16 C17 H14 124.9 . . ?
Fe1 C17 H14 125.0 . . ?
C19 C18 C22 107.9(5) . . ?
C19 C18 P1 124.6(4) . . ?
C22 C18 P1 127.5(5) . . ?
C19 C18 Fe2 70.0(3) . . ?
C22 C18 Fe2 70.9(3) . . ?
P1 C18 Fe2 126.9(3) . . ?
C18 C19 C20 107.9(5) . . ?
C18 C19 Fe2 69.2(3) . . ?
C20 C19 Fe2 70.1(3) . . ?
C18 C19 H15 126.1 . . ?
C20 C19 H15 126.1 . . ?
Fe2 C19 H15 126.3 . . ?
C21 C20 C19 107.9(6) . . ?
C21 C20 Fe2 70.8(4) . . ?
C19 C20 Fe2 69.2(3) . . ?
C21 C20 H16 126.0 . . ?
C19 C20 H16 126.0 . . ?
Fe2 C20 H16 125.6 . . ?
C20 C21 C22 108.9(5) . . ?
C20 C21 Fe2 69.2(4) . . ?
C22 C21 Fe2 69.7(4) . . ?
C20 C21 H17 125.6 . . ?
C22 C21 H17 125.6 . . ?
Fe2 C21 H17 127.1 . . ?
C21 C22 C18 107.4(6) . . ?
C21 C22 Fe2 70.3(4) . . ?
C18 C22 Fe2 68.2(3) . . ?
C21 C22 H18 126.3 . . ?
C18 C22 H18 126.3 . . ?
Fe2 C22 H18 126.8 . . ?
C24 C23 C27 106.6(8) . . ?
C24 C23 Fe2 70.2(4) . . ?
C27 C23 Fe2 68.7(5) . . ?
C24 C23 H19 126.7 . . ?
C27 C23 H19 126.7 . . ?
Fe2 C23 H19 125.9 . . ?
C23 C24 C25 108.9(8) . . ?
C23 C24 Fe2 70.0(4) . . ?
C25 C24 Fe2 69.5(5) . . ?
C23 C24 H20 125.6 . . ?
C25 C24 H20 125.6 . . ?
Fe2 C24 H20 126.5 . . ?
C26 C25 C24 107.9(9) . . ?
C26 C25 Fe2 70.7(5) . . ?
C24 C25 Fe2 70.5(4) . . ?
C26 C25 H21 126.0 . . ?
C24 C25 H21 126.0 . . ?
Fe2 C25 H21 124.4 . . ?
C25 C26 C27 109.3(8) . . ?
C25 C26 Fe2 70.5(5) . . ?
C27 C26 Fe2 69.1(4) . . ?
C25 C26 H22 125.4 . . ?
C27 C26 H22 125.4 . . ?
Fe2 C26 H22 126.6 . . ?
C26 C27 C23 107.3(9) . . ?
C26 C27 Fe2 70.5(5) . . ?
C23 C27 Fe2 70.6(4) . . ?
C26 C27 H23 126.4 . . ?
C23 C27 H23 126.4 . . ?
Fe2 C27 H23 124.1 . . ?

loop_
_geom_bond_atom_site_label_1
_geom_bond_atom_site_label_2
_geom_bond_distance
_geom_bond_site_symmetry_2
_geom_bond_publ_flag
Au1 P1 2.2253(16) . ?
Au1 Cl1 2.2789(19) . ?
Fe2 C27 2.017(8) . ?
Fe2 C18 2.029(5) . ?
Fe2 C25 2.033(8) . ?
Fe2 C26 2.036(7) . ?
Fe2 C19 2.040(6) . ?
Fe2 C23 2.043(7) . ?
Fe2 C24 2.045(7) . ?
Fe2 C20 2.053(6) . ?
Fe2 C22 2.065(7) . ?
Fe2 C21 2.073(7) . ?
Fe1 C17 2.008(9) . ?
Fe1 C16 2.015(8) . ?
Fe1 C14 2.025(8) . ?
Fe1 C12 2.026(6) . ?
Fe1 C15 2.026(8) . ?
Fe1 C8 2.026(5) . ?
Fe1 C9 2.030(6) . ?
Fe1 C10 2.033(7) . ?
Fe1 C13 2.039(8) . ?
Fe1 C11 2.047(7) . ?
P1 C8 1.780(5) . ?
P1 C18 1.797(6) . ?
P1 C1 1.808(6) . ?
O1 C5 1.364(7) . ?
O1 C7 1.440(10) . ?
O2 C4 1.369(7) . ?
O2 C7 1.448(10) . ?
C1 C2 1.388(8) . ?
C1 C6 1.398(8) . ?
C2 C3 1.397(9) . ?
C2 H1 0.9300 . ?
C3 C4 1.379(9) . ?
C3 H2 0.9300 . ?
C4 C5 1.357(9) . ?
C5 C6 1.387(8) . ?
C6 H3 0.9300 . ?
C7 H4 0.9700 . ?
C7 H5 0.9700 . ?
C8 C12 1.411(8) . ?
C8 C9 1.463(8) . ?
C9 C10 1.400(10) . ?
C9 H6 0.9300 . ?
C10 C11 1.407(11) . ?
C10 H7 0.9300 . ?
C11 C12 1.409(9) . ?
C11 H8 0.9300 . ?
C12 H9 0.9300 . ?
C13 C17 1.324(14) . ?
C13 C14 1.421(13) . ?
C13 H10 0.9300 . ?
C14 C15 1.364(14) . ?
C14 H11 0.9300 . ?
C15 C16 1.347(16) . ?
C15 H12 0.9300 . ?
C16 C17 1.432(18) . ?
C16 H13 0.9300 . ?
C17 H14 0.9300 . ?
C18 C19 1.420(8) . ?
C18 C22 1.433(8) . ?
C19 C20 1.425(8) . ?
C19 H15 0.9300 . ?
C20 C21 1.411(10) . ?
C20 H16 0.9300 . ?
C21 C22 1.414(10) . ?
C21 H17 0.9300 . ?
C22 H18 0.9300 . ?
C23 C24 1.389(13) . ?
C23 C27 1.410(14) . ?
C23 H19 0.9300 . ?
C24 C25 1.396(13) . ?
C24 H20 0.9300 . ?
C25 C26 1.351(16) . ?
C25 H21 0.9300 . ?
C26 C27 1.399(16) . ?
C26 H22 0.9300 . ?
C27 H23 0.9300 . ?

loop_
_geom_torsion_atom_site_label_1
_geom_torsion_atom_site_label_2
_geom_torsion_atom_site_label_3
_geom_torsion_atom_site_label_4
_geom_torsion
_geom_torsion_site_symmetry_1
_geom_torsion_site_symmetry_2
_geom_torsion_site_symmetry_3
_geom_torsion_site_symmetry_4
_geom_torsion_publ_flag
Cl1 Au1 P1 C8 37.7(14) . . . . ?
Cl1 Au1 P1 C18 -80.3(14) . . . . ?
Cl1 Au1 P1 C1 157.4(13) . . . . ?
C8 P1 C1 C2 92.4(5) . . . . ?
C18 P1 C1 C2 -159.7(5) . . . . ?
Au1 P1 C1 C2 -31.5(5) . . . . ?
C8 P1 C1 C6 -83.6(5) . . . . ?
C18 P1 C1 C6 24.3(5) . . . . ?
Au1 P1 C1 C6 152.5(4) . . . . ?
C6 C1 C2 C3 2.6(9) . . . . ?
P1 C1 C2 C3 -173.4(5) . . . . ?
C1 C2 C3 C4 -1.7(10) . . . . ?
C7 O2 C4 C5 10.0(8) . . . . ?
C7 O2 C4 C3 -172.0(7) . . . . ?
C2 C3 C4 C5 -1.2(10) . . . . ?
C2 C3 C4 O2 -179.0(6) . . . . ?
O2 C4 C5 O1 0.3(7) . . . . ?
C3 C4 C5 O1 -177.8(6) . . . . ?
O2 C4 C5 C6 -178.4(5) . . . . ?
C3 C4 C5 C6 3.5(10) . . . . ?
C7 O1 C5 C4 -10.6(8) . . . . ?
C7 O1 C5 C6 168.0(7) . . . . ?
C4 C5 C6 C1 -2.6(9) . . . . ?
O1 C5 C6 C1 179.0(6) . . . . ?
C2 C1 C6 C5 -0.4(8) . . . . ?
P1 C1 C6 C5 175.5(4) . . . . ?
C5 O1 C7 O2 16.3(8) . . . . ?
C4 O2 C7 O1 -15.9(8) . . . . ?
C18 P1 C8 C12 -87.1(6) . . . . ?
C1 P1 C8 C12 22.5(6) . . . . ?
Au1 P1 C8 C12 147.1(5) . . . . ?
C18 P1 C8 C9 87.8(5) . . . . ?
C1 P1 C8 C9 -162.5(5) . . . . ?
Au1 P1 C8 C9 -37.9(5) . . . . ?
C18 P1 C8 Fe1 177.7(4) . . . . ?
C1 P1 C8 Fe1 -72.6(4) . . . . ?
Au1 P1 C8 Fe1 52.0(4) . . . . ?
C17 Fe1 C8 C12 -82.0(6) . . . . ?
C16 Fe1 C8 C12 -41.5(12) . . . . ?
C14 Fe1 C8 C12 -165.9(5) . . . . ?
C15 Fe1 C8 C12 159.1(10) . . . . ?
C9 Fe1 C8 C12 117.7(6) . . . . ?
C10 Fe1 C8 C12 80.2(5) . . . . ?
C13 Fe1 C8 C12 -122.5(5) . . . . ?
C11 Fe1 C8 C12 36.8(4) . . . . ?
C17 Fe1 C8 C9 160.3(5) . . . . ?
C16 Fe1 C8 C9 -159.1(11) . . . . ?
C14 Fe1 C8 C9 76.4(6) . . . . ?
C12 Fe1 C8 C9 -117.7(6) . . . . ?
C15 Fe1 C8 C9 41.4(12) . . . . ?
C10 Fe1 C8 C9 -37.5(4) . . . . ?
C13 Fe1 C8 C9 119.9(5) . . . . ?
C11 Fe1 C8 C9 -80.9(4) . . . . ?
C17 Fe1 C8 P1 42.7(6) . . . . ?
C16 Fe1 C8 P1 83.2(12) . . . . ?
C14 Fe1 C8 P1 -41.2(6) . . . . ?
C12 Fe1 C8 P1 124.7(6) . . . . ?
C15 Fe1 C8 P1 -76.2(12) . . . . ?
C9 Fe1 C8 P1 -117.6(6) . . . . ?
C10 Fe1 C8 P1 -155.2(5) . . . . ?
C13 Fe1 C8 P1 2.2(5) . . . . ?
C11 Fe1 C8 P1 161.5(5) . . . . ?
C12 C8 C9 C10 -0.2(7) . . . . ?
P1 C8 C9 C10 -176.1(5) . . . . ?
Fe1 C8 C9 C10 59.7(4) . . . . ?
C12 C8 C9 Fe1 -59.9(4) . . . . ?
P1 C8 C9 Fe1 124.1(4) . . . . ?
C17 Fe1 C9 C10 -173.1(10) . . . . ?
C16 Fe1 C9 C10 43.8(12) . . . . ?
C14 Fe1 C9 C10 117.2(5) . . . . ?
C12 Fe1 C9 C10 -80.2(5) . . . . ?
C15 Fe1 C9 C10 76.4(6) . . . . ?
C8 Fe1 C9 C10 -118.4(6) . . . . ?
C13 Fe1 C9 C10 159.3(5) . . . . ?
C11 Fe1 C9 C10 -36.7(5) . . . . ?
C17 Fe1 C9 C8 -54.7(12) . . . . ?
C16 Fe1 C9 C8 162.2(10) . . . . ?
C14 Fe1 C9 C8 -124.3(5) . . . . ?
C12 Fe1 C9 C8 38.2(4) . . . . ?
C15 Fe1 C9 C8 -165.1(5) . . . . ?
C10 Fe1 C9 C8 118.4(6) . . . . ?
C13 Fe1 C9 C8 -82.3(5) . . . . ?
C11 Fe1 C9 C8 81.8(4) . . . . ?
C8 C9 C10 C11 0.2(8) . . . . ?
Fe1 C9 C10 C11 59.1(5) . . . . ?
C8 C9 C10 Fe1 -59.0(4) . . . . ?
C17 Fe1 C10 C9 173.3(10) . . . . ?
C16 Fe1 C10 C9 -160.9(6) . . . . ?
C14 Fe1 C10 C9 -81.1(5) . . . . ?
C12 Fe1 C10 C9 83.2(4) . . . . ?
C15 Fe1 C10 C9 -121.2(5) . . . . ?
C8 Fe1 C10 C9 39.3(4) . . . . ?
C13 Fe1 C10 C9 -53.5(10) . . . . ?
C11 Fe1 C10 C9 120.9(6) . . . . ?
C17 Fe1 C10 C11 52.5(12) . . . . ?
C16 Fe1 C10 C11 78.2(6) . . . . ?
C14 Fe1 C10 C11 158.1(4) . . . . ?
C12 Fe1 C10 C11 -37.7(4) . . . . ?
C15 Fe1 C10 C11 118.0(5) . . . . ?
C8 Fe1 C10 C11 -81.6(4) . . . . ?
C9 Fe1 C10 C11 -120.9(6) . . . . ?
C13 Fe1 C10 C11 -174.3(7) . . . . ?
C9 C10 C11 C12 -0.1(8) . . . . ?
Fe1 C10 C11 C12 58.6(5) . . . . ?
C9 C10 C11 Fe1 -58.8(5) . . . . ?
C17 Fe1 C11 C10 -160.1(6) . . . . ?
C16 Fe1 C11 C10 -118.6(6) . . . . ?
C14 Fe1 C11 C10 -49.7(9) . . . . ?
C12 Fe1 C11 C10 119.2(5) . . . . ?
C15 Fe1 C11 C10 -79.1(6) . . . . ?
C8 Fe1 C11 C10 82.2(4) . . . . ?
C9 Fe1 C11 C10 36.6(4) . . . . ?
C13 Fe1 C11 C10 173.8(8) . . . . ?
C17 Fe1 C11 C12 80.7(6) . . . . ?
C16 Fe1 C11 C12 122.2(6) . . . . ?
C14 Fe1 C11 C12 -168.9(8) . . . . ?
C15 Fe1 C11 C12 161.7(5) . . . . ?
C8 Fe1 C11 C12 -37.0(4) . . . . ?
C9 Fe1 C11 C12 -82.6(4) . . . . ?
C10 Fe1 C11 C12 -119.2(5) . . . . ?
C13 Fe1 C11 C12 54.6(10) . . . . ?
C10 C11 C12 C8 0.0(8) . . . . ?
Fe1 C11 C12 C8 58.9(4) . . . . ?
C10 C11 C12 Fe1 -58.8(5) . . . . ?
C9 C8 C12 C11 0.1(7) . . . . ?
P1 C8 C12 C11 175.7(5) . . . . ?
Fe1 C8 C12 C11 -59.4(5) . . . . ?
C9 C8 C12 Fe1 59.5(4) . . . . ?
P1 C8 C12 Fe1 -124.8(5) . . . . ?
C17 Fe1 C12 C11 -120.4(6) . . . . ?
C16 Fe1 C12 C11 -75.3(7) . . . . ?
C14 Fe1 C12 C11 163.8(12) . . . . ?
C15 Fe1 C12 C11 -42.5(11) . . . . ?
C8 Fe1 C12 C11 120.6(6) . . . . ?
C9 Fe1 C12 C11 81.0(5) . . . . ?
C10 Fe1 C12 C11 37.6(4) . . . . ?
C13 Fe1 C12 C11 -160.4(5) . . . . ?
C17 Fe1 C12 C8 119.0(6) . . . . ?
C16 Fe1 C12 C8 164.1(6) . . . . ?
C14 Fe1 C12 C8 43.1(14) . . . . ?
C15 Fe1 C12 C8 -163.1(10) . . . . ?
C9 Fe1 C12 C8 -39.6(4) . . . . ?
C10 Fe1 C12 C8 -83.1(4) . . . . ?
C13 Fe1 C12 C8 79.0(5) . . . . ?
C11 Fe1 C12 C8 -120.6(6) . . . . ?
C16 Fe1 C13 C17 -38.3(8) . . . . ?
C14 Fe1 C13 C17 -118.2(9) . . . . ?
C12 Fe1 C13 C17 76.7(7) . . . . ?
C15 Fe1 C13 C17 -80.6(7) . . . . ?
C8 Fe1 C13 C17 119.9(6) . . . . ?
C9 Fe1 C13 C17 165.2(6) . . . . ?
C10 Fe1 C13 C17 -155.5(8) . . . . ?
C11 Fe1 C13 C17 35.6(12) . . . . ?
C17 Fe1 C13 C14 118.2(9) . . . . ?
C16 Fe1 C13 C14 79.9(7) . . . . ?
C12 Fe1 C13 C14 -165.1(5) . . . . ?
C15 Fe1 C13 C14 37.6(6) . . . . ?
C8 Fe1 C13 C14 -121.9(5) . . . . ?
C9 Fe1 C13 C14 -76.6(6) . . . . ?
C10 Fe1 C13 C14 -37.3(11) . . . . ?
C11 Fe1 C13 C14 153.8(8) . . . . ?
C17 C13 C14 C15 -1.3(10) . . . . ?
Fe1 C13 C14 C15 -60.9(6) . . . . ?
C17 C13 C14 Fe1 59.6(6) . . . . ?
C17 Fe1 C14 C15 81.1(8) . . . . ?
C16 Fe1 C14 C15 35.5(8) . . . . ?
C12 Fe1 C14 C15 163.7(11) . . . . ?
C8 Fe1 C14 C15 -162.8(7) . . . . ?
C9 Fe1 C14 C15 -119.4(7) . . . . ?
C10 Fe1 C14 C15 -77.1(8) . . . . ?
C13 Fe1 C14 C15 117.6(9) . . . . ?
C11 Fe1 C14 C15 -41.9(12) . . . . ?
C17 Fe1 C14 C13 -36.5(6) . . . . ?
C16 Fe1 C14 C13 -82.2(7) . . . . ?
C12 Fe1 C14 C13 46.1(15) . . . . ?
C15 Fe1 C14 C13 -117.6(9) . . . . ?
C8 Fe1 C14 C13 79.6(6) . . . . ?
C9 Fe1 C14 C13 123.0(5) . . . . ?
C10 Fe1 C14 C13 165.2(5) . . . . ?
C11 Fe1 C14 C13 -159.6(7) . . . . ?
C13 C14 C15 C16 2.1(11) . . . . ?
Fe1 C14 C15 C16 -58.6(7) . . . . ?
C13 C14 C15 Fe1 60.7(6) . . . . ?
C17 Fe1 C15 C16 40.9(8) . . . . ?
C14 Fe1 C15 C16 121.8(11) . . . . ?
C12 Fe1 C15 C16 -46.7(13) . . . . ?
C8 Fe1 C15 C16 168.7(9) . . . . ?
C9 Fe1 C15 C16 -159.5(7) . . . . ?
C10 Fe1 C15 C16 -118.6(8) . . . . ?
C13 Fe1 C15 C16 82.7(8) . . . . ?
C11 Fe1 C15 C16 -77.1(8) . . . . ?
C17 Fe1 C15 C14 -80.8(8) . . . . ?
C16 Fe1 C15 C14 -121.8(11) . . . . ?
C12 Fe1 C15 C14 -168.4(8) . . . . ?
C8 Fe1 C15 C14 47.0(14) . . . . ?
C9 Fe1 C15 C14 78.7(8) . . . . ?
C10 Fe1 C15 C14 119.6(7) . . . . ?
C13 Fe1 C15 C14 -39.1(7) . . . . ?
C11 Fe1 C15 C14 161.1(6) . . . . ?
C14 C15 C16 C17 -2.0(11) . . . . ?
Fe1 C15 C16 C17 -60.7(6) . . . . ?
C14 C15 C16 Fe1 58.7(7) . . . . ?
C17 Fe1 C16 C15 -115.5(10) . . . . ?
C14 Fe1 C16 C15 -35.9(7) . . . . ?
C12 Fe1 C16 C15 159.7(6) . . . . ?
C8 Fe1 C16 C15 -169.4(8) . . . . ?
C9 Fe1 C16 C15 46.5(14) . . . . ?
C10 Fe1 C16 C15 77.8(8) . . . . ?
C13 Fe1 C16 C15 -80.4(7) . . . . ?
C11 Fe1 C16 C15 119.0(7) . . . . ?
C14 Fe1 C16 C17 79.7(7) . . . . ?
C12 Fe1 C16 C17 -84.8(7) . . . . ?
C15 Fe1 C16 C17 115.5(10) . . . . ?
C8 Fe1 C16 C17 -53.9(14) . . . . ?
C9 Fe1 C16 C17 162.0(8) . . . . ?
C10 Fe1 C16 C17 -166.7(6) . . . . ?
C13 Fe1 C16 C17 35.1(6) . . . . ?
C11 Fe1 C16 C17 -125.5(7) . . . . ?
C14 C13 C17 C16 0.0(10) . . . . ?
Fe1 C13 C17 C16 59.3(7) . . . . ?
C14 C13 C17 Fe1 -59.2(6) . . . . ?
C15 C16 C17 C13 1.2(11) . . . . ?
Fe1 C16 C17 C13 -60.9(7) . . . . ?
C15 C16 C17 Fe1 62.2(7) . . . . ?
C16 Fe1 C17 C13 120.5(10) . . . . ?
C14 Fe1 C17 C13 39.1(6) . . . . ?
C12 Fe1 C17 C13 -123.1(5) . . . . ?
C15 Fe1 C17 C13 82.3(7) . . . . ?
C8 Fe1 C17 C13 -79.5(6) . . . . ?
C9 Fe1 C17 C13 -37.9(14) . . . . ?
C10 Fe1 C17 C13 154.8(9) . . . . ?
C11 Fe1 C17 C13 -166.3(5) . . . . ?
C14 Fe1 C17 C16 -81.4(8) . . . . ?
C12 Fe1 C17 C16 116.4(7) . . . . ?
C15 Fe1 C17 C16 -38.2(7) . . . . ?
C8 Fe1 C17 C16 160.0(7) . . . . ?
C9 Fe1 C17 C16 -158.4(10) . . . . ?
C10 Fe1 C17 C16 34.3(14) . . . . ?
C13 Fe1 C17 C16 -120.5(10) . . . . ?
C11 Fe1 C17 C16 73.2(8) . . . . ?
C8 P1 C18 C19 -1.0(6) . . . . ?
C1 P1 C18 C19 -110.8(5) . . . . ?
Au1 P1 C18 C19 122.4(5) . . . . ?
C8 P1 C18 C22 175.6(5) . . . . ?
C1 P1 C18 C22 65.9(6) . . . . ?
Au1 P1 C18 C22 -60.9(6) . . . . ?
C8 P1 C18 Fe2 -91.0(4) . . . . ?
C1 P1 C18 Fe2 159.3(3) . . . . ?
Au1 P1 C18 Fe2 32.5(4) . . . . ?
C27 Fe2 C18 C19 -159.5(5) . . . . ?
C25 Fe2 C18 C19 -34.6(11) . . . . ?
C26 Fe2 C18 C19 163.3(10) . . . . ?
C23 Fe2 C18 C19 -115.9(4) . . . . ?
C24 Fe2 C18 C19 -73.9(5) . . . . ?
C20 Fe2 C18 C19 37.7(4) . . . . ?
C22 Fe2 C18 C19 118.2(5) . . . . ?
C21 Fe2 C18 C19 80.9(4) . . . . ?
C27 Fe2 C18 C22 82.3(5) . . . . ?
C25 Fe2 C18 C22 -152.8(10) . . . . ?
C26 Fe2 C18 C22 45.1(11) . . . . ?
C19 Fe2 C18 C22 -118.2(5) . . . . ?
C23 Fe2 C18 C22 125.9(4) . . . . ?
C24 Fe2 C18 C22 167.9(5) . . . . ?
C20 Fe2 C18 C22 -80.4(4) . . . . ?
C21 Fe2 C18 C22 -37.3(4) . . . . ?
C27 Fe2 C18 P1 -40.7(6) . . . . ?
C25 Fe2 C18 P1 84.2(11) . . . . ?
C26 Fe2 C18 P1 -77.9(11) . . . . ?
C19 Fe2 C18 P1 118.8(5) . . . . ?
C23 Fe2 C18 P1 2.9(5) . . . . ?
C24 Fe2 C18 P1 44.9(6) . . . . ?
C20 Fe2 C18 P1 156.5(5) . . . . ?
C22 Fe2 C18 P1 -123.0(6) . . . . ?
C21 Fe2 C18 P1 -160.3(5) . . . . ?
C22 C18 C19 C20 1.4(7) . . . . ?
P1 C18 C19 C20 178.7(4) . . . . ?
Fe2 C18 C19 C20 -59.6(4) . . . . ?
C22 C18 C19 Fe2 61.0(4) . . . . ?
P1 C18 C19 Fe2 -121.7(4) . . . . ?
C27 Fe2 C19 C18 53.2(10) . . . . ?
C25 Fe2 C19 C18 167.6(4) . . . . ?
C26 Fe2 C19 C18 -163.7(9) . . . . ?
C23 Fe2 C19 C18 84.8(5) . . . . ?
C24 Fe2 C19 C18 126.1(4) . . . . ?
C20 Fe2 C19 C18 -119.2(5) . . . . ?
C22 Fe2 C19 C18 -38.5(3) . . . . ?
C21 Fe2 C19 C18 -81.7(4) . . . . ?
C27 Fe2 C19 C20 172.4(9) . . . . ?
C18 Fe2 C19 C20 119.2(5) . . . . ?
C25 Fe2 C19 C20 -73.2(5) . . . . ?
C26 Fe2 C19 C20 -44.6(11) . . . . ?
C23 Fe2 C19 C20 -156.0(5) . . . . ?
C24 Fe2 C19 C20 -114.7(5) . . . . ?
C22 Fe2 C19 C20 80.7(4) . . . . ?
C21 Fe2 C19 C20 37.5(4) . . . . ?
C18 C19 C20 C21 -1.4(7) . . . . ?
Fe2 C19 C20 C21 -60.4(5) . . . . ?
C18 C19 C20 Fe2 59.0(4) . . . . ?
C27 Fe2 C20 C21 -53.1(11) . . . . ?
C18 Fe2 C20 C21 80.9(4) . . . . ?
C25 Fe2 C20 C21 -117.2(5) . . . . ?
C26 Fe2 C20 C21 -79.0(6) . . . . ?
C19 Fe2 C20 C21 118.8(6) . . . . ?
C23 Fe2 C20 C21 174.4(6) . . . . ?
C24 Fe2 C20 C21 -157.7(4) . . . . ?
C22 Fe2 C20 C21 36.7(4) . . . . ?
C27 Fe2 C20 C19 -171.9(9) . . . . ?
C18 Fe2 C20 C19 -37.8(4) . . . . ?
C25 Fe2 C20 C19 124.1(5) . . . . ?
C26 Fe2 C20 C19 162.3(5) . . . . ?
C23 Fe2 C20 C19 55.6(8) . . . . ?
C24 Fe2 C20 C19 83.5(5) . . . . ?
C22 Fe2 C20 C19 -82.1(4) . . . . ?
C21 Fe2 C20 C19 -118.8(6) . . . . ?
C19 C20 C21 C22 0.8(8) . . . . ?
Fe2 C20 C21 C22 -58.6(5) . . . . ?
C19 C20 C21 Fe2 59.4(4) . . . . ?
C27 Fe2 C21 C20 160.2(5) . . . . ?
C18 Fe2 C21 C20 -82.4(4) . . . . ?
C25 Fe2 C21 C20 78.7(5) . . . . ?
C26 Fe2 C21 C20 119.4(5) . . . . ?
C19 Fe2 C21 C20 -38.2(3) . . . . ?
C23 Fe2 C21 C20 -171.4(9) . . . . ?
C24 Fe2 C21 C20 47.9(8) . . . . ?
C22 Fe2 C21 C20 -120.6(5) . . . . ?
C27 Fe2 C21 C22 -79.2(6) . . . . ?
C18 Fe2 C21 C22 38.2(4) . . . . ?
C25 Fe2 C21 C22 -160.7(5) . . . . ?
C26 Fe2 C21 C22 -120.0(5) . . . . ?
C19 Fe2 C21 C22 82.4(4) . . . . ?
C23 Fe2 C21 C22 -50.8(11) . . . . ?
C24 Fe2 C21 C22 168.5(6) . . . . ?
C20 Fe2 C21 C22 120.6(5) . . . . ?
C20 C21 C22 C18 0.0(7) . . . . ?
Fe2 C21 C22 C18 -58.3(4) . . . . ?
C20 C21 C22 Fe2 58.3(5) . . . . ?
C19 C18 C22 C21 -0.9(7) . . . . ?
P1 C18 C22 C21 -178.0(5) . . . . ?
Fe2 C18 C22 C21 59.6(5) . . . . ?
C19 C18 C22 Fe2 -60.5(4) . . . . ?
P1 C18 C22 Fe2 122.4(5) . . . . ?
C27 Fe2 C22 C21 121.9(6) . . . . ?
C18 Fe2 C22 C21 -119.1(6) . . . . ?
C25 Fe2 C22 C21 41.6(10) . . . . ?
C26 Fe2 C22 C21 78.4(6) . . . . ?
C19 Fe2 C22 C21 -80.7(4) . . . . ?
C23 Fe2 C22 C21 164.4(4) . . . . ?
C24 Fe2 C22 C21 -159.8(11) . . . . ?
C20 Fe2 C22 C21 -36.7(4) . . . . ?
C27 Fe2 C22 C18 -119.0(5) . . . . ?
C25 Fe2 C22 C18 160.7(8) . . . . ?
C26 Fe2 C22 C18 -162.5(5) . . . . ?
C19 Fe2 C22 C18 38.3(3) . . . . ?
C23 Fe2 C22 C18 -76.5(5) . . . . ?
C24 Fe2 C22 C18 -40.7(13) . . . . ?
C20 Fe2 C22 C18 82.4(4) . . . . ?
C21 Fe2 C22 C18 119.1(6) . . . . ?
C27 Fe2 C23 C24 -117.7(8) . . . . ?
C18 Fe2 C23 C24 123.3(5) . . . . ?
C25 Fe2 C23 C24 -37.0(5) . . . . ?
C26 Fe2 C23 C24 -79.1(6) . . . . ?
C19 Fe2 C23 C24 79.2(5) . . . . ?
C20 Fe2 C23 C24 39.5(9) . . . . ?
C22 Fe2 C23 C24 166.4(4) . . . . ?
C21 Fe2 C23 C24 -153.9(9) . . . . ?
C18 Fe2 C23 C27 -119.0(6) . . . . ?
C25 Fe2 C23 C27 80.7(7) . . . . ?
C26 Fe2 C23 C27 38.6(6) . . . . ?
C19 Fe2 C23 C27 -163.1(6) . . . . ?
C24 Fe2 C23 C27 117.7(8) . . . . ?
C20 Fe2 C23 C27 157.2(7) . . . . ?
C22 Fe2 C23 C27 -75.9(7) . . . . ?
C21 Fe2 C23 C27 -36.1(13) . . . . ?
C27 C23 C24 C25 -0.6(9) . . . . ?
Fe2 C23 C24 C25 58.8(6) . . . . ?
C27 C23 C24 Fe2 -59.4(5) . . . . ?
C27 Fe2 C24 C23 38.8(6) . . . . ?
C18 Fe2 C24 C23 -77.9(5) . . . . ?
C25 Fe2 C24 C23 120.2(8) . . . . ?
C26 Fe2 C24 C23 83.0(6) . . . . ?
C19 Fe2 C24 C23 -119.2(5) . . . . ?
C20 Fe2 C24 C23 -162.3(4) . . . . ?
C22 Fe2 C24 C23 -45.5(14) . . . . ?
C21 Fe2 C24 C23 164.5(6) . . . . ?
C27 Fe2 C24 C25 -81.5(7) . . . . ?
C18 Fe2 C24 C25 161.9(6) . . . . ?
C26 Fe2 C24 C25 -37.3(7) . . . . ?
C19 Fe2 C24 C25 120.5(6) . . . . ?
C23 Fe2 C24 C25 -120.2(8) . . . . ?
C20 Fe2 C24 C25 77.5(6) . . . . ?
C22 Fe2 C24 C25 -165.7(11) . . . . ?
C21 Fe2 C24 C25 44.2(9) . . . . ?
C23 C24 C25 C26 2.0(10) . . . . ?
Fe2 C24 C25 C26 61.1(6) . . . . ?
C23 C24 C25 Fe2 -59.1(5) . . . . ?
C27 Fe2 C25 C26 -37.2(7) . . . . ?
C18 Fe2 C25 C26 -169.9(9) . . . . ?
C19 Fe2 C25 C26 163.7(6) . . . . ?
C23 Fe2 C25 C26 -81.4(7) . . . . ?
C24 Fe2 C25 C26 -118.0(9) . . . . ?
C20 Fe2 C25 C26 123.4(7) . . . . ?
C22 Fe2 C25 C26 53.6(12) . . . . ?
C21 Fe2 C25 C26 82.7(7) . . . . ?
C27 Fe2 C25 C24 80.9(6) . . . . ?
C18 Fe2 C25 C24 -51.9(13) . . . . ?
C26 Fe2 C25 C24 118.0(9) . . . . ?
C19 Fe2 C25 C24 -78.3(6) . . . . ?
C23 Fe2 C25 C24 36.7(5) . . . . ?
C20 Fe2 C25 C24 -118.6(6) . . . . ?
C22 Fe2 C25 C24 171.6(7) . . . . ?
C21 Fe2 C25 C24 -159.3(5) . . . . ?
C24 C25 C26 C27 -2.6(11) . . . . ?
Fe2 C25 C26 C27 58.3(6) . . . . ?
C24 C25 C26 Fe2 -61.0(6) . . . . ?
C27 Fe2 C26 C25 120.7(9) . . . . ?
C18 Fe2 C26 C25 171.1(8) . . . . ?
C19 Fe2 C26 C25 -39.8(13) . . . . ?
C23 Fe2 C26 C25 81.8(7) . . . . ?
C24 Fe2 C26 C25 38.4(6) . . . . ?
C20 Fe2 C26 C25 -72.6(7) . . . . ?
C22 Fe2 C26 C25 -155.4(6) . . . . ?
C21 Fe2 C26 C25 -114.1(6) . . . . ?
C18 Fe2 C26 C27 50.4(12) . . . . ?
C25 Fe2 C26 C27 -120.7(9) . . . . ?
C19 Fe2 C26 C27 -160.5(8) . . . . ?
C23 Fe2 C26 C27 -38.9(6) . . . . ?
C24 Fe2 C26 C27 -82.3(7) . . . . ?
C20 Fe2 C26 C27 166.7(5) . . . . ?
C22 Fe2 C26 C27 83.9(7) . . . . ?
C21 Fe2 C26 C27 125.2(6) . . . . ?
C25 C26 C27 C23 2.3(10) . . . . ?
Fe2 C26 C27 C23 61.4(5) . . . . ?
C25 C26 C27 Fe2 -59.2(7) . . . . ?
C24 C23 C27 C26 -1.0(9) . . . . ?
Fe2 C23 C27 C26 -61.4(6) . . . . ?
C24 C23 C27 Fe2 60.4(5) . . . . ?
C18 Fe2 C27 C26 -160.5(6) . . . . ?
C25 Fe2 C27 C26 35.7(6) . . . . ?
C19 Fe2 C27 C26 160.1(8) . . . . ?
C23 Fe2 C27 C26 117.2(8) . . . . ?
C24 Fe2 C27 C26 79.3(7) . . . . ?
C20 Fe2 C27 C26 -34.6(13) . . . . ?
C22 Fe2 C27 C26 -116.5(6) . . . . ?
C21 Fe2 C27 C26 -74.1(7) . . . . ?
C18 Fe2 C27 C23 82.2(6) . . . . ?
C25 Fe2 C27 C23 -81.5(6) . . . . ?
C26 Fe2 C27 C23 -117.2(8) . . . . ?
C19 Fe2 C27 C23 42.9(12) . . . . ?
C24 Fe2 C27 C23 -37.9(5) . . . . ?
C20 Fe2 C27 C23 -151.9(9) . . . . ?
C22 Fe2 C27 C23 126.2(5) . . . . ?
C21 Fe2 C27 C23 168.6(5) . . . . ?
